data_4347013
loop_
_publ_author_name
'Elliott, Anastasia B. S.'
'Horvath, Raphael'
'Sun, Xue-Zhong'
'Gardiner, Michael G.'
'M\"ullen, Klaus'
'Lucas, Nigel T.'
'George, Michael W.'
'Gordon, Keith C.'

_publ_section_title
;
 Long-Lived Charge Transfer Excited States in HBC-Polypyridyl Complex
 Hybrids.
;
_journal_issue 10
_journal_name_full 'Inorganic chemistry'
_journal_page_first 4710
_journal_page_last 4719
_journal_paper_doi 10.1021/acs.inorgchem.5b02602
_journal_volume 55
_journal_year 2016
_chemical_formula_moiety 'C75 H64 Cl1 N2 O3 Re, 3(C H Cl3)'
_chemical_formula_sum 'C78 H67 Cl10 N2 O3 Re'
_chemical_formula_weight 1621.04
_chemical_name_systematic
; 
fac-Chlorotricarbonyl{2-(4'-bipyridyl)-
5,8,11,14,17-penta(tert-butyl)hexa-peri-hexabenzocoronene}rhenium(I) 
;
_space_group_IT_number 2
_space_group_name_Hall '-P 1'
_space_group_name_H-M_alt 'P -1'
_symmetry_cell_setting triclinic
_symmetry_space_group_name_H-M 'P -1'
_atom_sites_solution_hydrogens geom
_atom_sites_solution_primary direct
_atom_sites_solution_secondary difmap
_audit_block_code 22nl414
_audit_creation_method SHELXL-97
_cell_angle_alpha 112.344(3)
_cell_angle_beta 110.278(5)
_cell_angle_gamma 94.082(4)
_cell_formula_units_Z 2
_cell_length_a 15.241(3)
_cell_length_b 16.224(1)
_cell_length_c 16.494(1)
_cell_measurement_reflns_used 48656
_cell_measurement_temperature 100(2)
_cell_measurement_theta_max 28.59
_cell_measurement_theta_min 1.40
_cell_volume 3440.3(8)
_computing_cell_refinement XDS
_computing_data_collection BLU-ICE
_computing_data_reduction XDS
_computing_molecular_graphics 'ORTEP-3 (Farrugia, 2008)'
_computing_publication_material 'enCIFer (2011)'
_computing_structure_refinement 'SHELXL-97 (Sheldrick, 1997)'
_computing_structure_solution 'SHELXS-97 (Sheldrick, 1990)'
_diffrn_ambient_temperature 100(2)
_diffrn_crystal_treatment
; 
Crystal was attached to a CryoLoop supported in a copper mounting pin, 
then quenched in a cold nitrogen gas at 100 K.
;
_diffrn_detector_area_resol_mean 'ADSC Q210'
_diffrn_measured_fraction_theta_full 0.936
_diffrn_measured_fraction_theta_max 0.896
_diffrn_measurement_device_type '3-BM1 Australian Synchrotron'
_diffrn_measurement_method Rotation
_diffrn_radiation_monochromator Si<111>
_diffrn_radiation_source 'synchrotron BM'
_diffrn_radiation_type Synchrotron
_diffrn_radiation_wavelength 0.71070
_diffrn_reflns_av_R_equivalents 0.0335
_diffrn_reflns_av_sigmaI/netI 0.0266
_diffrn_reflns_limit_h_max 20
_diffrn_reflns_limit_h_min -20
_diffrn_reflns_limit_k_max 21
_diffrn_reflns_limit_k_min -21
_diffrn_reflns_limit_l_max 22
_diffrn_reflns_limit_l_min -22
_diffrn_reflns_number 60915
_diffrn_reflns_theta_full 25.00
_diffrn_reflns_theta_max 28.59
_diffrn_reflns_theta_min 1.40
_diffrn_standards_interval_count 0
_diffrn_standards_interval_time 0
_diffrn_standards_number 0
_exptl_absorpt_coefficient_mu 2.207
_exptl_absorpt_correction_type none
_exptl_crystal_colour orange
_exptl_crystal_density_diffrn 1.565
_exptl_crystal_density_method 'not measured'
_exptl_crystal_description prism
_exptl_crystal_F_000 1636
_exptl_crystal_preparation
;
Crystals were grown by slow diffusion of methanol into a 
chloroform/dichloromethane solution at 4 \%C.
;
_exptl_crystal_size_max 0.05
_exptl_crystal_size_mid 0.03
_exptl_crystal_size_min 0.03
_refine_diff_density_max 3.828
_refine_diff_density_min -3.211
_refine_diff_density_rms 0.162
_refine_ls_extinction_method none
_refine_ls_goodness_of_fit_ref 1.029
_refine_ls_hydrogen_treatment constr
_refine_ls_matrix_type full
_refine_ls_number_parameters 862
_refine_ls_number_reflns 15777
_refine_ls_number_restraints 0
_refine_ls_restrained_S_all 1.029
_refine_ls_R_factor_all 0.0651
_refine_ls_R_factor_gt 0.0595
_refine_ls_shift/su_max 0.001
_refine_ls_shift/su_mean 0.000
_refine_ls_structure_factor_coef Fsqd
_refine_ls_weighting_details 'calc w=1/[\s^2^(Fo^2^)+(0.0794P)^2^+23.6884P] where P=(Fo^2^+2Fc^2^)/3'
_refine_ls_weighting_scheme calc
_refine_ls_wR_factor_gt 0.1523
_refine_ls_wR_factor_ref 0.1563
_reflns_number_gt 14329
_reflns_number_total 15777
_reflns_threshold_expression >2sigma(I)
_cod_data_source_file ic5b02602_si_002.cif
_cod_data_source_block 4a
_cod_original_cell_volume 3440.3(7)
_cod_original_sg_symbol_H-M P-1
_cod_database_code 4347013

loop_
_symmetry_equiv_pos_as_xyz
'x, y, z'
'-x, -y, -z'

loop_
_atom_site_label
_atom_site_type_symbol
_atom_site_fract_x
_atom_site_fract_y
_atom_site_fract_z
_atom_site_U_iso_or_equiv
_atom_site_adp_type
_atom_site_occupancy
_atom_site_symmetry_multiplicity
_atom_site_calc_flag
_atom_site_refinement_flags
Re1 Re 0.819459(14) 0.594634(14) 0.663663(15) 0.02622(7) Uani 1 1 d .
Cl1 Cl 0.70895(10) 0.66973(11) 0.72812(11) 0.0381(3) Uani 1 1 d .
Cl91 Cl 0.95648(12) 0.96730(12) 0.57657(13) 0.0434(3) Uani 1 1 d .
Cl92 Cl 1.16411(12) 1.00805(13) 0.65342(12) 0.0461(4) Uani 1 1 d .
Cl93 Cl 1.05563(11) 0.83734(11) 0.62500(11) 0.0383(3) Uani 1 1 d .
Cl94 Cl 0.62145(15) 0.47800(17) 0.79468(17) 0.0709(7) Uani 1 1 d .
Cl95 Cl 0.54274(19) 0.6325(2) 0.8641(2) 0.0859(8) Uani 1 1 d .
Cl96 Cl 0.7298(2) 0.6287(2) 0.98404(18) 0.0851(8) Uani 1 1 d .
Cl97 Cl 0.3575(2) 0.2060(2) 0.7645(2) 0.0843(8) Uani 1 1 d .
Cl98 Cl 0.3947(3) 0.4053(3) 0.8534(3) 0.1097(11) Uani 1 1 d .
Cl99 Cl 0.5377(3) 0.3130(4) 0.9193(3) 0.162(2) Uani 1 1 d .
O101 O 0.8680(3) 0.5101(3) 0.8068(3) 0.0385(10) Uani 1 1 d .
O102 O 0.9911(3) 0.7587(3) 0.8056(3) 0.0339(9) Uani 1 1 d .
O103 O 0.9449(3) 0.4928(3) 0.5681(3) 0.0416(10) Uani 1 1 d .
N1 N 0.6906(3) 0.4891(3) 0.5586(3) 0.0242(9) Uani 1 1 d .
N2 N 0.7551(3) 0.6423(3) 0.5534(3) 0.0262(9) Uani 1 1 d .
C1 C 0.4646(3) 0.2012(3) 0.4535(3) 0.0181(8) Uani 1 1 d .
H1 H 0.4307 0.2014 0.3932 0.022 Uiso 1 1 calc R
C2 C 0.5472(3) 0.2703(3) 0.5205(3) 0.0185(8) Uani 1 1 d .
C3 C 0.5981(3) 0.2669(3) 0.6071(3) 0.0209(9) Uani 1 1 d .
H3 H 0.6546 0.3133 0.6526 0.025 Uiso 1 1 calc R
C4 C 0.7063(3) 0.2640(3) 0.7905(3) 0.0219(9) Uani 1 1 d .
H4 H 0.7293 0.3102 0.7759 0.026 Uiso 1 1 calc R
C5 C 0.7563(3) 0.2663(3) 0.8793(3) 0.0215(9) Uani 1 1 d .
C6 C 0.7220(3) 0.1974(3) 0.8985(3) 0.0217(9) Uani 1 1 d .
H6 H 0.7542 0.1990 0.9600 0.026 Uiso 1 1 calc R
C7 C 0.6615(3) 0.0459(3) 0.9372(3) 0.0221(9) Uani 1 1 d .
H7 H 0.7133 0.0959 0.9862 0.027 Uiso 1 1 calc R
C8 C 0.6380(4) -0.0286(3) 0.9543(4) 0.0230(9) Uani 1 1 d .
C9 C 0.5604(3) -0.0997(3) 0.8822(4) 0.0232(9) Uani 1 1 d .
H9 H 0.5458 -0.1530 0.8907 0.028 Uiso 1 1 calc R
C10 C 0.3760(4) -0.2279(3) 0.7547(4) 0.0247(10) Uani 1 1 d .
H10 H 0.4135 -0.2302 0.8130 0.030 Uiso 1 1 calc R
C11 C 0.2866(4) -0.2886(3) 0.6962(4) 0.0238(10) Uani 1 1 d .
C12 C 0.2352(3) -0.2873(3) 0.6085(4) 0.0224(9) Uani 1 1 d .
H12 H 0.1766 -0.3318 0.5653 0.027 Uiso 1 1 calc R
C13 C 0.1155(3) -0.2721(3) 0.4338(3) 0.0214(9) Uani 1 1 d .
H13 H 0.0937 -0.3202 0.4468 0.026 Uiso 1 1 calc R
C14 C 0.0546(3) -0.2612(3) 0.3557(3) 0.0213(9) Uani 1 1 d .
C15 C 0.0909(3) -0.1945(3) 0.3340(3) 0.0208(9) Uani 1 1 d .
H15 H 0.0514 -0.1872 0.2794 0.025 Uiso 1 1 calc R
C16 C 0.1651(3) -0.0622(3) 0.2813(3) 0.0219(9) Uani 1 1 d .
H16 H 0.1065 -0.1065 0.2377 0.026 Uiso 1 1 calc R
C17 C 0.1936(3) 0.0071(3) 0.2588(3) 0.0205(9) Uani 1 1 d .
C18 C 0.2818(3) 0.0686(3) 0.3214(3) 0.0196(9) Uani 1 1 d .
H18 H 0.3033 0.1153 0.3066 0.024 Uiso 1 1 calc R
C19 C 0.3402(3) 0.0638(3) 0.4057(3) 0.0176(8) Uani 1 1 d .
C20 C 0.4310(3) 0.1318(3) 0.4737(3) 0.0174(8) Uani 1 1 d .
C21 C 0.4835(3) 0.1288(3) 0.5618(3) 0.0168(8) Uani 1 1 d .
C22 C 0.5688(3) 0.1979(3) 0.6293(3) 0.0180(8) Uani 1 1 d .
C23 C 0.6232(3) 0.1966(3) 0.7213(3) 0.0178(8) Uani 1 1 d .
C24 C 0.5903(3) 0.1256(3) 0.7412(3) 0.0181(8) Uani 1 1 d .
C25 C 0.6417(3) 0.1256(3) 0.8309(3) 0.0190(9) Uani 1 1 d .
C26 C 0.6116(3) 0.0499(3) 0.8504(3) 0.0191(9) Uani 1 1 d .
C27 C 0.5305(3) -0.0212(3) 0.7795(3) 0.0187(8) Uani 1 1 d .
C28 C 0.5030(3) -0.0952(3) 0.7974(3) 0.0211(9) Uani 1 1 d .
C29 C 0.4123(3) -0.1633(3) 0.7302(3) 0.0205(9) Uani 1 1 d .
C30 C 0.3566(3) -0.1575(3) 0.6452(3) 0.0189(9) Uani 1 1 d .
C31 C 0.2672(3) -0.2224(3) 0.5821(3) 0.0186(9) Uani 1 1 d .
C32 C 0.2075(3) -0.2154(3) 0.4945(3) 0.0193(9) Uani 1 1 d .
C33 C 0.2419(3) -0.1459(3) 0.4730(3) 0.0172(8) Uani 1 1 d .
C34 C 0.1838(3) -0.1381(3) 0.3902(3) 0.0191(9) Uani 1 1 d .
C35 C 0.2194(3) -0.0688(3) 0.3653(3) 0.0186(8) Uani 1 1 d .
C36 C 0.3084(3) -0.0049(3) 0.4293(3) 0.0165(8) Uani 1 1 d .
C37 C 0.3648(3) -0.0096(3) 0.5172(3) 0.0160(8) Uani 1 1 d .
C38 C 0.4509(3) 0.0573(3) 0.5835(3) 0.0162(8) Uani 1 1 d .
C39 C 0.5049(3) 0.0546(3) 0.6714(3) 0.0167(8) Uani 1 1 d .
C40 C 0.4740(3) -0.0171(3) 0.6910(3) 0.0174(8) Uani 1 1 d .
C41 C 0.3887(3) -0.0851(3) 0.6242(3) 0.0174(8) Uani 1 1 d .
C42 C 0.3329(3) -0.0802(3) 0.5381(3) 0.0165(8) Uani 1 1 d .
C43 C 0.8460(4) 0.3432(3) 0.9522(3) 0.0246(10) Uani 1 1 d .
C44 C 0.8188(5) 0.4359(4) 0.9751(4) 0.0352(13) Uani 1 1 d .
H44A H 0.7932 0.4446 0.9164 0.053 Uiso 1 1 calc R
H44B H 0.8760 0.4850 1.0224 0.053 Uiso 1 1 calc R
H44C H 0.7698 0.4374 1.0012 0.053 Uiso 1 1 calc R
C45 C 0.9215(4) 0.3400(4) 0.9094(4) 0.0314(12) Uani 1 1 d .
H45A H 0.9384 0.2804 0.8942 0.047 Uiso 1 1 calc R
H45B H 0.9792 0.3888 0.9560 0.047 Uiso 1 1 calc R
H45C H 0.8950 0.3487 0.8507 0.047 Uiso 1 1 calc R
C46 C 0.8927(4) 0.3339(4) 1.0459(4) 0.0313(12) Uani 1 1 d .
H46A H 0.8456 0.3332 1.0739 0.047 Uiso 1 1 calc R
H46B H 0.9478 0.3860 1.0910 0.047 Uiso 1 1 calc R
H46C H 0.9146 0.2767 1.0328 0.047 Uiso 1 1 calc R
C47 C 0.6931(4) -0.0345(4) 1.0486(4) 0.0263(10) Uani 1 1 d .
C48 C 0.7667(5) 0.0541(5) 1.1238(5) 0.0490(18) Uani 1 1 d .
H48A H 0.8123 0.0689 1.0988 0.073 Uiso 1 1 calc R
H48B H 0.8016 0.0466 1.1819 0.073 Uiso 1 1 calc R
H48C H 0.7338 0.1039 1.1392 0.073 Uiso 1 1 calc R
C49 C 0.7457(5) -0.1114(5) 1.0309(5) 0.0428(15) Uani 1 1 d .
H49A H 0.6997 -0.1689 0.9813 0.064 Uiso 1 1 calc R
H49B H 0.7764 -0.1179 1.0904 0.064 Uiso 1 1 calc R
H49C H 0.7949 -0.0970 1.0096 0.064 Uiso 1 1 calc R
C50 C 0.6215(5) -0.0551(5) 1.0887(5) 0.0410(15) Uani 1 1 d .
H50A H 0.5824 -0.0095 1.0943 0.062 Uiso 1 1 calc R
H50B H 0.6569 -0.0527 1.1521 0.062 Uiso 1 1 calc R
H50C H 0.5795 -0.1164 1.0454 0.062 Uiso 1 1 calc R
C51 C 0.2428(4) -0.3529(4) 0.7277(4) 0.0267(10) Uani 1 1 d .
C52 C 0.3003(4) -0.3304(5) 0.8337(4) 0.0384(14) Uani 1 1 d .
H52A H 0.3657 -0.3386 0.8435 0.058 Uiso 1 1 calc R
H52B H 0.2686 -0.3715 0.8513 0.058 Uiso 1 1 calc R
H52C H 0.3032 -0.2667 0.8739 0.058 Uiso 1 1 calc R
C53 C 0.2388(6) -0.4520(4) 0.6660(5) 0.0464(17) Uani 1 1 d .
H53A H 0.2061 -0.4656 0.5981 0.070 Uiso 1 1 calc R
H53B H 0.2033 -0.4931 0.6809 0.070 Uiso 1 1 calc R
H53C H 0.3043 -0.4610 0.6794 0.070 Uiso 1 1 calc R
C54 C 0.1413(4) -0.3410(5) 0.7173(5) 0.0357(13) Uani 1 1 d .
H54A H 0.1437 -0.2761 0.7524 0.054 Uiso 1 1 calc R
H54B H 0.1155 -0.3770 0.7435 0.054 Uiso 1 1 calc R
H54C H 0.0996 -0.3621 0.6493 0.054 Uiso 1 1 calc R
C55 C -0.0496(3) -0.3185(3) 0.2969(3) 0.0238(10) Uani 1 1 d .
C56 C -0.1019(4) -0.3038(5) 0.3645(4) 0.0351(13) Uani 1 1 d .
H56A H -0.1675 -0.3423 0.3282 0.053 Uiso 1 1 calc R
H56B H -0.1043 -0.2392 0.3921 0.053 Uiso 1 1 calc R
H56C H -0.0671 -0.3204 0.4160 0.053 Uiso 1 1 calc R
C57 C -0.0499(4) -0.4197(4) 0.2511(4) 0.0320(12) Uani 1 1 d .
H57A H -0.0129 -0.4289 0.2115 0.048 Uiso 1 1 calc R
H57B H -0.1163 -0.4557 0.2109 0.048 Uiso 1 1 calc R
H57C H -0.0207 -0.4397 0.3014 0.048 Uiso 1 1 calc R
C58 C -0.1059(4) -0.2920(4) 0.2174(4) 0.0339(12) Uani 1 1 d .
H58A H -0.0754 -0.3034 0.1719 0.051 Uiso 1 1 calc R
H58B H -0.1060 -0.2269 0.2455 0.051 Uiso 1 1 calc R
H58C H -0.1722 -0.3289 0.1838 0.051 Uiso 1 1 calc R
C59 C 0.1236(3) 0.0153(3) 0.1706(3) 0.0220(9) Uani 1 1 d .
C60 C 0.0318(4) 0.0343(4) 0.1856(4) 0.0297(11) Uani 1 1 d .
H60A H -0.0143 0.0378 0.1290 0.045 Uiso 1 1 calc R
H60B H 0.0478 0.0925 0.2421 0.045 Uiso 1 1 calc R
H60C H 0.0032 -0.0154 0.1953 0.045 Uiso 1 1 calc R
C61 C 0.0968(4) -0.0734(4) 0.0798(4) 0.0288(11) Uani 1 1 d .
H61A H 0.0518 -0.0668 0.0247 0.043 Uiso 1 1 calc R
H61B H 0.0664 -0.1241 0.0869 0.043 Uiso 1 1 calc R
H61C H 0.1549 -0.0862 0.0696 0.043 Uiso 1 1 calc R
C62 C 0.1678(4) 0.0937(4) 0.1565(4) 0.0280(11) Uani 1 1 d .
H62A H 0.2276 0.0832 0.1489 0.042 Uiso 1 1 calc R
H62B H 0.1816 0.1517 0.2125 0.042 Uiso 1 1 calc R
H62C H 0.1225 0.0964 0.0989 0.042 Uiso 1 1 calc R
C63 C 0.6632(4) 0.4130(3) 0.5656(4) 0.0250(10) Uani 1 1 d .
H63 H 0.7050 0.4027 0.6171 0.030 Uiso 1 1 calc R
C64 C 0.5775(3) 0.3478(3) 0.5024(3) 0.0188(9) Uani 1 1 d .
C65 C 0.5211(4) 0.3635(4) 0.4253(4) 0.0295(11) Uani 1 1 d .
H65 H 0.4629 0.3201 0.3782 0.035 Uiso 1 1 calc R
C66 C 0.5491(4) 0.4416(4) 0.4166(4) 0.0290(11) Uani 1 1 d .
H66 H 0.5101 0.4518 0.3638 0.035 Uiso 1 1 calc R
C67 C 0.6335(4) 0.5049(3) 0.4845(4) 0.0214(9) Uani 1 1 d .
C68 C 0.6696(3) 0.5904(3) 0.4830(4) 0.0220(9) Uani 1 1 d .
C69 C 0.6203(4) 0.6176(4) 0.4135(4) 0.0259(10) Uani 1 1 d .
H69 H 0.5597 0.5809 0.3642 0.031 Uiso 1 1 calc R
C70 C 0.6597(4) 0.6989(4) 0.4161(4) 0.0282(11) Uani 1 1 d .
H70 H 0.6266 0.7182 0.3685 0.034 Uiso 1 1 calc R
C71 C 0.7478(4) 0.7515(4) 0.4892(4) 0.0280(11) Uani 1 1 d .
H71 H 0.7763 0.8074 0.4926 0.034 Uiso 1 1 calc R
C72 C 0.7934(4) 0.7212(4) 0.5567(4) 0.0286(11) Uani 1 1 d .
H72 H 0.8537 0.7572 0.6071 0.034 Uiso 1 1 calc R
C101 C 0.8517(4) 0.5434(4) 0.7538(5) 0.0360(13) Uani 1 1 d .
C102 C 0.9277(4) 0.6982(4) 0.7539(4) 0.0305(11) Uani 1 1 d .
C103 C 0.8968(3) 0.5302(3) 0.5995(4) 0.0227(10) Uani 1 1 d .
C901 C 1.0582(4) 0.9210(4) 0.5816(4) 0.0342(12) Uani 1 1 d .
H901 H 1.0556 0.8908 0.5152 0.041 Uiso 1 1 calc R
C902 C 0.6482(7) 0.5953(7) 0.8664(6) 0.061(2) Uani 1 1 d .
H902 H 0.6785 0.6268 0.8378 0.074 Uiso 1 1 calc R
C903 C 0.4171(11) 0.3017(12) 0.8717(11) 0.114(5) Uani 1 1 d .
H903 H 0.3911 0.2984 0.9186 0.137 Uiso 1 1 calc R

loop_
_atom_site_aniso_label
_atom_site_aniso_U_11
_atom_site_aniso_U_22
_atom_site_aniso_U_33
_atom_site_aniso_U_23
_atom_site_aniso_U_13
_atom_site_aniso_U_12
Re1 0.02072(10) 0.02284(11) 0.02769(11) 0.01324(8) 0.00131(8) -0.00692(7)
Cl1 0.0301(6) 0.0381(7) 0.0416(7) 0.0146(6) 0.0134(6) 0.0021(6)
Cl91 0.0419(8) 0.0495(9) 0.0495(9) 0.0251(8) 0.0245(7) 0.0193(7)
Cl92 0.0390(8) 0.0508(9) 0.0360(7) 0.0160(7) 0.0068(6) -0.0020(7)
Cl93 0.0399(7) 0.0392(7) 0.0342(7) 0.0140(6) 0.0156(6) 0.0084(6)
Cl94 0.0480(10) 0.0624(12) 0.0643(13) 0.0048(11) 0.0053(9) 0.0145(9)
Cl95 0.0597(13) 0.0847(17) 0.099(2) 0.0254(16) 0.0299(13) 0.0314(13)
Cl96 0.0957(19) 0.0708(15) 0.0534(12) 0.0142(12) 0.0038(12) 0.0260(14)
Cl97 0.111(2) 0.0759(16) 0.0818(17) 0.0491(15) 0.0418(16) 0.0133(15)
Cl98 0.095(2) 0.099(2) 0.110(3) 0.029(2) 0.035(2) 0.0168(19)
Cl99 0.083(2) 0.222(6) 0.122(3) 0.019(3) 0.030(2) 0.073(3)
O101 0.033(2) 0.047(2) 0.038(2) 0.032(2) 0.0037(18) -0.0025(19)
O102 0.0231(18) 0.0244(18) 0.039(2) 0.0115(17) 0.0007(16) -0.0046(15)
O103 0.042(2) 0.034(2) 0.042(2) 0.014(2) 0.014(2) 0.0006(19)
N1 0.0179(18) 0.0221(19) 0.0235(19) 0.0111(17) -0.0005(16) -0.0086(16)
N2 0.023(2) 0.026(2) 0.0223(19) 0.0082(18) 0.0057(17) -0.0056(17)
C1 0.0157(19) 0.0170(19) 0.019(2) 0.0082(18) 0.0042(16) -0.0001(16)
C2 0.0170(19) 0.018(2) 0.0177(19) 0.0061(17) 0.0074(17) -0.0024(16)
C3 0.018(2) 0.020(2) 0.017(2) 0.0049(18) 0.0037(17) -0.0051(17)
C4 0.022(2) 0.017(2) 0.018(2) 0.0053(18) 0.0029(18) -0.0074(17)
C5 0.021(2) 0.019(2) 0.018(2) 0.0049(18) 0.0048(17) -0.0038(17)
C6 0.021(2) 0.021(2) 0.018(2) 0.0077(19) 0.0041(17) -0.0011(18)
C7 0.019(2) 0.023(2) 0.020(2) 0.0095(19) 0.0038(17) -0.0007(18)
C8 0.021(2) 0.024(2) 0.022(2) 0.009(2) 0.0071(18) 0.0013(18)
C9 0.020(2) 0.023(2) 0.025(2) 0.013(2) 0.0058(18) -0.0015(18)
C10 0.022(2) 0.023(2) 0.024(2) 0.011(2) 0.0063(19) -0.0027(19)
C11 0.022(2) 0.020(2) 0.027(2) 0.010(2) 0.0097(19) -0.0026(18)
C12 0.019(2) 0.020(2) 0.024(2) 0.0092(19) 0.0061(18) -0.0037(17)
C13 0.022(2) 0.018(2) 0.020(2) 0.0068(18) 0.0072(18) -0.0051(17)
C14 0.019(2) 0.019(2) 0.021(2) 0.0043(18) 0.0083(17) -0.0042(17)
C15 0.019(2) 0.021(2) 0.018(2) 0.0074(18) 0.0043(17) -0.0021(17)
C16 0.018(2) 0.022(2) 0.019(2) 0.0072(19) 0.0041(17) -0.0047(17)
C17 0.020(2) 0.021(2) 0.018(2) 0.0069(18) 0.0061(17) 0.0009(17)
C18 0.020(2) 0.018(2) 0.020(2) 0.0063(18) 0.0101(17) -0.0008(17)
C19 0.0147(18) 0.0172(19) 0.0174(19) 0.0059(17) 0.0053(16) -0.0006(16)
C20 0.0152(18) 0.0141(18) 0.0178(19) 0.0034(17) 0.0058(16) -0.0012(16)
C21 0.0165(19) 0.0137(18) 0.0178(19) 0.0044(17) 0.0075(16) 0.0001(16)
C22 0.0171(19) 0.0159(19) 0.0162(19) 0.0035(17) 0.0064(16) -0.0022(16)
C23 0.0164(19) 0.0160(19) 0.0156(19) 0.0056(17) 0.0029(16) -0.0025(16)
C24 0.0167(19) 0.0157(19) 0.0172(19) 0.0044(17) 0.0056(16) -0.0013(16)
C25 0.0175(19) 0.019(2) 0.0173(19) 0.0082(18) 0.0046(16) -0.0015(17)
C26 0.0176(19) 0.019(2) 0.0162(19) 0.0066(18) 0.0041(16) -0.0023(17)
C27 0.0165(19) 0.018(2) 0.020(2) 0.0093(18) 0.0051(17) 0.0000(17)
C28 0.018(2) 0.020(2) 0.021(2) 0.0081(18) 0.0051(17) -0.0031(17)
C29 0.017(2) 0.018(2) 0.022(2) 0.0078(18) 0.0057(17) -0.0017(17)
C30 0.0171(19) 0.0164(19) 0.019(2) 0.0058(17) 0.0066(17) -0.0017(16)
C31 0.0171(19) 0.0166(19) 0.019(2) 0.0062(17) 0.0063(17) -0.0021(16)
C32 0.017(2) 0.018(2) 0.021(2) 0.0066(18) 0.0087(17) -0.0023(17)
C33 0.0151(19) 0.0163(19) 0.0166(19) 0.0041(17) 0.0066(16) -0.0017(16)
C34 0.017(2) 0.0171(19) 0.018(2) 0.0042(17) 0.0067(17) -0.0018(16)
C35 0.018(2) 0.0168(19) 0.0162(19) 0.0057(17) 0.0039(16) -0.0019(17)
C36 0.0166(19) 0.0150(18) 0.0157(18) 0.0045(17) 0.0072(16) 0.0002(16)
C37 0.0151(18) 0.0152(18) 0.0161(19) 0.0054(17) 0.0067(16) -0.0001(16)
C38 0.0140(18) 0.0141(18) 0.0164(19) 0.0036(16) 0.0059(16) -0.0010(15)
C39 0.0146(18) 0.0162(19) 0.0166(19) 0.0053(17) 0.0062(16) -0.0010(16)
C40 0.0146(18) 0.0162(19) 0.0172(19) 0.0047(17) 0.0055(16) -0.0010(16)
C41 0.0156(19) 0.0157(19) 0.019(2) 0.0067(17) 0.0065(16) -0.0009(16)
C42 0.0135(18) 0.0145(18) 0.0171(19) 0.0042(16) 0.0054(16) -0.0022(15)
C43 0.022(2) 0.022(2) 0.018(2) 0.0051(19) 0.0022(18) -0.0086(19)
C44 0.039(3) 0.023(2) 0.025(2) 0.004(2) 0.002(2) -0.007(2)
C45 0.026(2) 0.033(3) 0.028(2) 0.010(2) 0.009(2) -0.007(2)
C46 0.027(2) 0.029(3) 0.021(2) 0.005(2) 0.001(2) -0.011(2)
C47 0.025(2) 0.027(2) 0.025(2) 0.016(2) 0.0036(19) -0.001(2)
C48 0.050(4) 0.042(3) 0.033(3) 0.022(3) -0.009(3) -0.015(3)
C49 0.044(3) 0.056(4) 0.039(3) 0.031(3) 0.015(3) 0.022(3)
C50 0.037(3) 0.064(4) 0.031(3) 0.028(3) 0.016(2) 0.009(3)
C51 0.027(2) 0.027(2) 0.028(2) 0.016(2) 0.010(2) -0.002(2)
C52 0.033(3) 0.048(3) 0.036(3) 0.027(3) 0.010(2) -0.005(3)
C53 0.072(5) 0.027(3) 0.053(4) 0.019(3) 0.040(4) 0.004(3)
C54 0.029(3) 0.044(3) 0.042(3) 0.027(3) 0.015(2) 0.003(2)
C55 0.018(2) 0.024(2) 0.020(2) 0.0052(19) 0.0041(17) -0.0064(18)
C56 0.022(2) 0.044(3) 0.029(3) 0.008(2) 0.009(2) -0.006(2)
C57 0.026(2) 0.022(2) 0.031(3) 0.003(2) 0.004(2) -0.006(2)
C58 0.019(2) 0.038(3) 0.037(3) 0.019(3) 0.001(2) -0.007(2)
C59 0.019(2) 0.022(2) 0.022(2) 0.0096(19) 0.0058(17) 0.0000(18)
C60 0.022(2) 0.036(3) 0.030(3) 0.017(2) 0.007(2) 0.004(2)
C61 0.030(3) 0.028(2) 0.020(2) 0.008(2) 0.004(2) 0.002(2)
C62 0.024(2) 0.033(3) 0.027(2) 0.018(2) 0.005(2) 0.000(2)
C63 0.022(2) 0.021(2) 0.024(2) 0.011(2) 0.0012(19) -0.0068(19)
C64 0.018(2) 0.0160(19) 0.019(2) 0.0069(17) 0.0061(17) -0.0024(16)
C65 0.027(2) 0.025(2) 0.026(2) 0.013(2) 0.000(2) -0.007(2)
C66 0.028(2) 0.026(2) 0.024(2) 0.013(2) 0.000(2) -0.005(2)
C67 0.023(2) 0.018(2) 0.024(2) 0.0115(19) 0.0077(18) 0.0011(18)
C68 0.020(2) 0.022(2) 0.023(2) 0.0087(19) 0.0099(18) 0.0007(18)
C69 0.026(2) 0.026(2) 0.028(2) 0.014(2) 0.011(2) 0.003(2)
C70 0.034(3) 0.027(2) 0.032(3) 0.017(2) 0.018(2) 0.009(2)
C71 0.033(3) 0.023(2) 0.036(3) 0.015(2) 0.021(2) 0.005(2)
C72 0.027(2) 0.020(2) 0.036(3) 0.012(2) 0.011(2) -0.0033(19)
C101 0.020(2) 0.031(3) 0.043(3) 0.009(3) 0.007(2) -0.008(2)
C102 0.024(2) 0.030(3) 0.036(3) 0.019(2) 0.007(2) 0.004(2)
C103 0.0143(19) 0.0150(19) 0.039(3) 0.013(2) 0.0098(19) 0.0022(16)
C901 0.032(3) 0.039(3) 0.028(3) 0.010(2) 0.012(2) 0.008(2)
C902 0.057(5) 0.075(6) 0.049(4) 0.023(4) 0.020(4) 0.023(4)
C903 0.120(12) 0.164(15) 0.099(10) 0.088(11) 0.049(9) 0.070(11)

loop_
_atom_type_symbol
_atom_type_description
_atom_type_scat_dispersion_real
_atom_type_scat_dispersion_imag
_atom_type_scat_source
C C 0.0033 0.0016 'International Tables Vol C Tables 4.2.6.8 and 6.1.1.4'
H H 0.0000 0.0000 'International Tables Vol C Tables 4.2.6.8 and 6.1.1.4'
N N 0.0061 0.0033 'International Tables Vol C Tables 4.2.6.8 and 6.1.1.4'
O O 0.0106 0.0060 'International Tables Vol C Tables 4.2.6.8 and 6.1.1.4'
Cl Cl 0.1484 0.1585 'International Tables Vol C Tables 4.2.6.8 and 6.1.1.4'
Re Re -1.0185 7.2310 'International Tables Vol C Tables 4.2.6.8 and 6.1.1.4'

loop_
_geom_angle_atom_site_label_1
_geom_angle_atom_site_label_2
_geom_angle_atom_site_label_3
_geom_angle
C101 Re1 C102 88.7(2)
C101 Re1 C103 92.9(2)
C102 Re1 C103 92.2(2)
C101 Re1 N1 96.2(2)
C102 Re1 N1 173.9(2)
C103 Re1 N1 91.12(19)
C101 Re1 N2 169.52(19)
C102 Re1 N2 99.9(2)
C103 Re1 N2 92.8(2)
N1 Re1 N2 74.86(16)
C101 Re1 Cl1 90.85(19)
C102 Re1 Cl1 92.38(18)
C103 Re1 Cl1 174.18(16)
N1 Re1 Cl1 84.04(13)
N2 Re1 Cl1 82.84(13)
C63 N1 C67 119.4(4)
C63 N1 Re1 123.6(3)
C67 N1 Re1 117.0(3)
C72 N2 C68 120.1(5)
C72 N2 Re1 123.7(4)
C68 N2 Re1 116.1(3)
C2 C1 C20 121.3(4)
C2 C1 H1 119.3
C20 C1 H1 119.3
C3 C2 C1 118.4(4)
C3 C2 C64 120.4(4)
C1 C2 C64 121.1(4)
C22 C3 C2 122.3(4)
C22 C3 H3 118.9
C2 C3 H3 118.9
C5 C4 C23 122.8(4)
C5 C4 H4 118.6
C23 C4 H4 118.6
C4 C5 C6 117.5(4)
C4 C5 C43 119.9(4)
C6 C5 C43 122.6(4)
C5 C6 C25 122.6(4)
C5 C6 H6 118.7
C25 C6 H6 118.7
C8 C7 C26 122.3(4)
C8 C7 H7 118.8
C26 C7 H7 118.8
C9 C8 C7 117.6(5)
C9 C8 C47 119.4(5)
C7 C8 C47 123.0(4)
C8 C9 C28 122.1(5)
C8 C9 H9 119.0
C28 C9 H9 119.0
C11 C10 C29 121.9(5)
C11 C10 H10 119.1
C29 C10 H10 119.1
C10 C11 C12 118.0(4)
C10 C11 C51 121.7(5)
C12 C11 C51 120.3(4)
C11 C12 C31 122.1(4)
C11 C12 H12 119.0
C31 C12 H12 119.0
C14 C13 C32 122.9(4)
C14 C13 H13 118.6
C32 C13 H13 118.6
C13 C14 C15 117.4(4)
C13 C14 C55 121.2(4)
C15 C14 C55 121.3(5)
C14 C15 C34 122.0(5)
C14 C15 H15 119.0
C34 C15 H15 119.0
C17 C16 C35 122.5(4)
C17 C16 H16 118.8
C35 C16 H16 118.8
C18 C17 C16 117.7(4)
C18 C17 C59 123.5(4)
C16 C17 C59 118.6(4)
C17 C18 C19 122.0(4)
C17 C18 H18 119.0
C19 C18 H18 119.0
C18 C19 C36 119.5(4)
C18 C19 C20 121.6(4)
C36 C19 C20 118.8(4)
C1 C20 C21 119.7(4)
C1 C20 C19 120.7(4)
C21 C20 C19 119.6(4)
C20 C21 C22 119.2(4)
C20 C21 C38 120.7(4)
C22 C21 C38 120.2(4)
C3 C22 C21 119.1(4)
C3 C22 C23 121.1(4)
C21 C22 C23 119.9(4)
C4 C23 C24 119.0(4)
C4 C23 C22 121.9(4)
C24 C23 C22 119.2(4)
C25 C24 C23 119.1(4)
C25 C24 C39 120.4(4)
C23 C24 C39 120.6(4)
C6 C25 C24 118.9(4)
C6 C25 C26 121.4(4)
C24 C25 C26 119.6(4)
C7 C26 C27 119.2(4)
C7 C26 C25 121.6(4)
C27 C26 C25 119.2(4)
C28 C27 C26 119.2(4)
C28 C27 C40 120.0(4)
C26 C27 C40 120.8(4)
C9 C28 C27 119.2(4)
C9 C28 C29 120.9(4)
C27 C28 C29 119.8(4)
C10 C29 C30 119.7(4)
C10 C29 C28 120.3(4)
C30 C29 C28 119.6(4)
C29 C30 C31 118.9(4)
C29 C30 C41 120.2(4)
C31 C30 C41 120.8(4)
C12 C31 C30 119.1(4)
C12 C31 C32 121.5(4)
C30 C31 C32 119.3(4)
C13 C32 C33 118.7(4)
C13 C32 C31 122.0(4)
C33 C32 C31 119.2(4)
C34 C33 C32 119.1(4)
C34 C33 C42 120.0(4)
C32 C33 C42 120.8(4)
C15 C34 C33 119.7(4)
C15 C34 C35 120.5(4)
C33 C34 C35 119.8(4)
C16 C35 C36 119.2(4)
C16 C35 C34 121.0(4)
C36 C35 C34 119.7(4)
C35 C36 C19 118.9(4)
C35 C36 C37 120.1(4)
C19 C36 C37 121.0(4)
C38 C37 C42 119.9(4)
C38 C37 C36 120.0(4)
C42 C37 C36 120.0(4)
C37 C38 C39 120.2(4)
C37 C38 C21 119.8(4)
C39 C38 C21 120.0(4)
C40 C39 C38 119.7(4)
C40 C39 C24 120.1(4)
C38 C39 C24 120.2(4)
C39 C40 C41 120.3(4)
C39 C40 C27 119.6(4)
C41 C40 C27 120.1(4)
C40 C41 C42 119.9(4)
C40 C41 C30 120.1(4)
C42 C41 C30 119.9(4)
C41 C42 C37 119.9(4)
C41 C42 C33 119.9(4)
C37 C42 C33 120.2(4)
C44 C43 C5 109.5(4)
C44 C43 C46 108.7(4)
C5 C43 C46 112.6(4)
C44 C43 C45 109.5(5)
C5 C43 C45 109.2(4)
C46 C43 C45 107.3(5)
C43 C44 H44A 109.5
C43 C44 H44B 109.5
H44A C44 H44B 109.5
C43 C44 H44C 109.5
H44A C44 H44C 109.5
H44B C44 H44C 109.5
C43 C45 H45A 109.5
C43 C45 H45B 109.5
H45A C45 H45B 109.5
C43 C45 H45C 109.5
H45A C45 H45C 109.5
H45B C45 H45C 109.5
C43 C46 H46A 109.5
C43 C46 H46B 109.5
H46A C46 H46B 109.5
C43 C46 H46C 109.5
H46A C46 H46C 109.5
H46B C46 H46C 109.5
C49 C47 C48 108.2(6)
C49 C47 C8 110.0(5)
C48 C47 C8 112.2(5)
C49 C47 C50 108.6(5)
C48 C47 C50 108.4(5)
C8 C47 C50 109.2(4)
C47 C48 H48A 109.5
C47 C48 H48B 109.5
H48A C48 H48B 109.5
C47 C48 H48C 109.5
H48A C48 H48C 109.5
H48B C48 H48C 109.5
C47 C49 H49A 109.5
C47 C49 H49B 109.5
H49A C49 H49B 109.5
C47 C49 H49C 109.5
H49A C49 H49C 109.5
H49B C49 H49C 109.5
C47 C50 H50A 109.5
C47 C50 H50B 109.5
H50A C50 H50B 109.5
C47 C50 H50C 109.5
H50A C50 H50C 109.5
H50B C50 H50C 109.5
C53 C51 C54 109.9(5)
C53 C51 C11 110.0(4)
C54 C51 C11 109.1(5)
C53 C51 C52 109.0(5)
C54 C51 C52 106.6(5)
C11 C51 C52 112.3(4)
C51 C52 H52A 109.5
C51 C52 H52B 109.5
H52A C52 H52B 109.5
C51 C52 H52C 109.5
H52A C52 H52C 109.5
H52B C52 H52C 109.5
C51 C53 H53A 109.5
C51 C53 H53B 109.5
H53A C53 H53B 109.5
C51 C53 H53C 109.5
H53A C53 H53C 109.5
H53B C53 H53C 109.5
C51 C54 H54A 109.5
C51 C54 H54B 109.5
H54A C54 H54B 109.5
C51 C54 H54C 109.5
H54A C54 H54C 109.5
H54B C54 H54C 109.5
C57 C55 C58 108.3(4)
C57 C55 C14 109.7(4)
C58 C55 C14 112.8(4)
C57 C55 C56 109.0(5)
C58 C55 C56 108.0(5)
C14 C55 C56 108.8(4)
C55 C56 H56A 109.5
C55 C56 H56B 109.5
H56A C56 H56B 109.5
C55 C56 H56C 109.5
H56A C56 H56C 109.5
H56B C56 H56C 109.5
C55 C57 H57A 109.5
C55 C57 H57B 109.5
H57A C57 H57B 109.5
C55 C57 H57C 109.5
H57A C57 H57C 109.5
H57B C57 H57C 109.5
C55 C58 H58A 109.5
C55 C58 H58B 109.5
H58A C58 H58B 109.5
C55 C58 H58C 109.5
H58A C58 H58C 109.5
H58B C58 H58C 109.5
C61 C59 C62 108.4(4)
C61 C59 C60 108.8(4)
C62 C59 C60 108.9(4)
C61 C59 C17 111.0(4)
C62 C59 C17 111.2(4)
C60 C59 C17 108.6(4)
C59 C60 H60A 109.5
C59 C60 H60B 109.5
H60A C60 H60B 109.5
C59 C60 H60C 109.5
H60A C60 H60C 109.5
H60B C60 H60C 109.5
C59 C61 H61A 109.5
C59 C61 H61B 109.5
H61A C61 H61B 109.5
C59 C61 H61C 109.5
H61A C61 H61C 109.5
H61B C61 H61C 109.5
C59 C62 H62A 109.5
C59 C62 H62B 109.5
H62A C62 H62B 109.5
C59 C62 H62C 109.5
H62A C62 H62C 109.5
H62B C62 H62C 109.5
N1 C63 C64 124.2(5)
N1 C63 H63 117.9
C64 C63 H63 117.9
C63 C64 C65 115.7(4)
C63 C64 C2 121.1(4)
C65 C64 C2 123.1(4)
C66 C65 C64 120.6(5)
C66 C65 H65 119.7
C64 C65 H65 119.7
C67 C66 C65 120.1(5)
C67 C66 H66 119.9
C65 C66 H66 119.9
N1 C67 C66 119.9(4)
N1 C67 C68 115.4(4)
C66 C67 C68 124.7(5)
N2 C68 C69 120.5(5)
N2 C68 C67 116.5(5)
C69 C68 C67 123.0(4)
C68 C69 C70 119.7(5)
C68 C69 H69 120.1
C70 C69 H69 120.1
C71 C70 C69 118.9(5)
C71 C70 H70 120.5
C69 C70 H70 120.5
C72 C71 C70 118.8(5)
C72 C71 H71 120.6
C70 C71 H71 120.6
N2 C72 C71 121.9(5)
N2 C72 H72 119.0
C71 C72 H72 119.0
O101 C101 Re1 177.4(5)
O102 C102 Re1 179.1(5)
O103 C103 Re1 175.4(5)
Cl92 C901 Cl91 110.5(3)
Cl92 C901 Cl93 111.4(3)
Cl91 C901 Cl93 109.3(3)
Cl92 C901 H901 108.5
Cl91 C901 H901 108.5
Cl93 C901 H901 108.5
Cl94 C902 Cl96 113.7(6)
Cl94 C902 Cl95 110.6(5)
Cl96 C902 Cl95 110.7(5)
Cl94 C902 H902 107.2
Cl96 C902 H902 107.2
Cl95 C902 H902 107.2
Cl99 C903 Cl97 113.6(9)
Cl99 C903 Cl98 108.0(10)
Cl97 C903 Cl98 109.2(7)
Cl99 C903 H903 108.7
Cl97 C903 H903 108.7
Cl98 C903 H903 108.7

loop_
_geom_bond_atom_site_label_1
_geom_bond_atom_site_label_2
_geom_bond_distance
Re1 C101 1.906(7)
Re1 C102 1.939(6)
Re1 C103 1.949(5)
Re1 N1 2.168(4)
Re1 N2 2.193(5)
Re1 Cl1 2.4495(16)
Cl91 C901 1.761(6)
Cl92 C901 1.755(6)
Cl93 C901 1.763(7)
Cl94 C902 1.741(10)
Cl95 C902 1.750(9)
Cl96 C902 1.742(9)
Cl97 C903 1.721(17)
Cl98 C903 1.853(16)
Cl99 C903 1.694(16)
O101 C101 1.160(8)
O102 C102 1.132(7)
O103 C103 1.123(7)
N1 C63 1.334(6)
N1 C67 1.359(7)
N2 C72 1.343(6)
N2 C68 1.344(6)
C1 C2 1.398(6)
C1 C20 1.402(6)
C1 H1 0.9500
C2 C3 1.394(7)
C2 C64 1.476(6)
C3 C22 1.393(6)
C3 H3 0.9500
C4 C5 1.381(7)
C4 C23 1.399(6)
C4 H4 0.9500
C5 C6 1.388(7)
C5 C43 1.531(6)
C6 C25 1.401(6)
C6 H6 0.9500
C7 C8 1.392(7)
C7 C26 1.397(7)
C7 H7 0.9500
C8 C9 1.390(7)
C8 C47 1.534(7)
C9 C28 1.402(7)
C9 H9 0.9500
C10 C11 1.390(7)
C10 C29 1.402(7)
C10 H10 0.9500
C11 C12 1.396(7)
C11 C51 1.535(7)
C12 C31 1.399(6)
C12 H12 0.9500
C13 C14 1.386(7)
C13 C32 1.400(6)
C13 H13 0.9500
C14 C15 1.396(6)
C14 C55 1.537(6)
C15 C34 1.400(6)
C15 H15 0.9500
C16 C17 1.395(7)
C16 C35 1.396(7)
C16 H16 0.9500
C17 C18 1.390(6)
C17 C59 1.538(7)
C18 C19 1.403(7)
C18 H18 0.9500
C19 C36 1.417(6)
C19 C20 1.468(6)
C20 C21 1.417(7)
C21 C22 1.423(6)
C21 C38 1.441(6)
C22 C23 1.464(6)
C23 C24 1.417(6)
C24 C25 1.413(7)
C24 C39 1.444(6)
C25 C26 1.465(6)
C26 C27 1.412(6)
C27 C28 1.410(6)
C27 C40 1.445(7)
C28 C29 1.465(6)
C29 C30 1.408(7)
C30 C31 1.424(6)
C30 C41 1.444(6)
C31 C32 1.468(7)
C32 C33 1.421(6)
C33 C34 1.404(7)
C33 C42 1.450(6)
C34 C35 1.466(6)
C35 C36 1.416(6)
C36 C37 1.442(6)
C37 C38 1.413(6)
C37 C42 1.416(6)
C38 C39 1.416(6)
C39 C40 1.412(6)
C40 C41 1.414(6)
C41 C42 1.414(7)
C43 C44 1.530(8)
C43 C46 1.532(8)
C43 C45 1.539(7)
C44 H44A 0.9800
C44 H44B 0.9800
C44 H44C 0.9800
C45 H45A 0.9800
C45 H45B 0.9800
C45 H45C 0.9800
C46 H46A 0.9800
C46 H46B 0.9800
C46 H46C 0.9800
C47 C49 1.521(9)
C47 C48 1.522(8)
C47 C50 1.535(8)
C48 H48A 0.9800
C48 H48B 0.9800
C48 H48C 0.9800
C49 H49A 0.9800
C49 H49B 0.9800
C49 H49C 0.9800
C50 H50A 0.9800
C50 H50B 0.9800
C50 H50C 0.9800
C51 C53 1.524(8)
C51 C54 1.532(8)
C51 C52 1.537(8)
C52 H52A 0.9800
C52 H52B 0.9800
C52 H52C 0.9800
C53 H53A 0.9800
C53 H53B 0.9800
C53 H53C 0.9800
C54 H54A 0.9800
C54 H54B 0.9800
C54 H54C 0.9800
C55 C57 1.523(7)
C55 C58 1.529(8)
C55 C56 1.541(7)
C56 H56A 0.9800
C56 H56B 0.9800
C56 H56C 0.9800
C57 H57A 0.9800
C57 H57B 0.9800
C57 H57C 0.9800
C58 H58A 0.9800
C58 H58B 0.9800
C58 H58C 0.9800
C59 C61 1.527(7)
C59 C62 1.529(7)
C59 C60 1.536(7)
C60 H60A 0.9800
C60 H60B 0.9800
C60 H60C 0.9800
C61 H61A 0.9800
C61 H61B 0.9800
C61 H61C 0.9800
C62 H62A 0.9800
C62 H62B 0.9800
C62 H62C 0.9800
C63 C64 1.391(6)
C63 H63 0.9500
C64 C65 1.393(7)
C65 C66 1.383(7)
C65 H65 0.9500
C66 C67 1.379(7)
C66 H66 0.9500
C67 C68 1.468(6)
C68 C69 1.382(8)
C69 C70 1.389(7)
C69 H69 0.9500
C70 C71 1.385(8)
C70 H70 0.9500
C71 C72 1.375(9)
C71 H71 0.9500
C72 H72 0.9500
C901 H901 1.0000
C902 H902 1.0000
C903 H903 1.0000

loop_
_geom_torsion_atom_site_label_1
_geom_torsion_atom_site_label_2
_geom_torsion_atom_site_label_3
_geom_torsion_atom_site_label_4
_geom_torsion
C101 Re1 N1 C63 -6.4(5)
C103 Re1 N1 C63 86.6(5)
N2 Re1 N1 C63 179.2(5)
Cl1 Re1 N1 C63 -96.6(4)
C101 Re1 N1 C67 170.5(4)
C103 Re1 N1 C67 -96.4(4)
N2 Re1 N1 C67 -3.8(4)
Cl1 Re1 N1 C67 80.3(4)
C101 Re1 N2 C72 147.9(11)
C102 Re1 N2 C72 3.4(5)
C103 Re1 N2 C72 -89.3(5)
N1 Re1 N2 C72 -179.7(5)
Cl1 Re1 N2 C72 94.6(4)
C101 Re1 N2 C68 -27.9(14)
C102 Re1 N2 C68 -172.5(4)
C103 Re1 N2 C68 94.8(4)
N1 Re1 N2 C68 4.4(4)
Cl1 Re1 N2 C68 -81.3(4)
C20 C1 C2 C3 2.4(7)
C20 C1 C2 C64 -174.5(4)
C1 C2 C3 C22 -0.7(7)
C64 C2 C3 C22 176.2(4)
C23 C4 C5 C6 0.8(8)
C23 C4 C5 C43 -179.0(5)
C4 C5 C6 C25 2.1(8)
C43 C5 C6 C25 -178.0(5)
C26 C7 C8 C9 -1.5(7)
C26 C7 C8 C47 179.1(5)
C7 C8 C9 C28 -4.2(8)
C47 C8 C9 C28 175.2(5)
C29 C10 C11 C12 3.5(8)
C29 C10 C11 C51 -174.0(5)
C10 C11 C12 C31 -5.3(8)
C51 C11 C12 C31 172.2(5)
C32 C13 C14 C15 4.7(7)
C32 C13 C14 C55 -173.7(4)
C13 C14 C15 C34 -2.2(7)
C55 C14 C15 C34 176.1(4)
C35 C16 C17 C18 3.1(7)
C35 C16 C17 C59 -173.1(4)
C16 C17 C18 C19 -1.6(7)
C59 C17 C18 C19 174.4(4)
C17 C18 C19 C36 -0.8(7)
C17 C18 C19 C20 -176.9(4)
C2 C1 C20 C21 -2.7(7)
C2 C1 C20 C19 175.3(4)
C18 C19 C20 C1 -3.4(7)
C36 C19 C20 C1 -179.5(4)
C18 C19 C20 C21 174.6(4)
C36 C19 C20 C21 -1.5(6)
C1 C20 C21 C22 1.4(6)
C19 C20 C21 C22 -176.7(4)
C1 C20 C21 C38 -179.2(4)
C19 C20 C21 C38 2.8(6)
C2 C3 C22 C21 -0.6(7)
C2 C3 C22 C23 -179.5(4)
C20 C21 C22 C3 0.3(6)
C38 C21 C22 C3 -179.2(4)
C20 C21 C22 C23 179.2(4)
C38 C21 C22 C23 -0.3(6)
C5 C4 C23 C24 -2.2(8)
C5 C4 C23 C22 177.1(5)
C3 C22 C23 C4 0.1(7)
C21 C22 C23 C4 -178.8(4)
C3 C22 C23 C24 179.4(4)
C21 C22 C23 C24 0.6(7)
C4 C23 C24 C25 0.8(7)
C22 C23 C24 C25 -178.6(4)
C4 C23 C24 C39 -179.9(4)
C22 C23 C24 C39 0.8(7)
C5 C6 C25 C24 -3.5(7)
C5 C6 C25 C26 175.1(5)
C23 C24 C25 C6 2.0(7)
C39 C24 C25 C6 -177.4(4)
C23 C24 C25 C26 -176.7(4)
C39 C24 C25 C26 3.9(7)
C8 C7 C26 C27 4.1(7)
C8 C7 C26 C25 -175.3(5)
C6 C25 C26 C7 -0.1(7)
C24 C25 C26 C7 178.5(5)
C6 C25 C26 C27 -179.5(5)
C24 C25 C26 C27 -0.9(7)
C7 C26 C27 C28 -1.1(7)
C25 C26 C27 C28 178.4(4)
C7 C26 C27 C40 176.6(4)
C25 C26 C27 C40 -3.9(7)
C8 C9 C28 C27 7.1(8)
C8 C9 C28 C29 -169.3(5)
C26 C27 C28 C9 -4.3(7)
C40 C27 C28 C9 177.9(4)
C26 C27 C28 C29 172.1(4)
C40 C27 C28 C29 -5.6(7)
C11 C10 C29 C30 1.5(8)
C11 C10 C29 C28 174.8(5)
C9 C28 C29 C10 7.3(7)
C27 C28 C29 C10 -169.1(5)
C9 C28 C29 C30 -179.4(5)
C27 C28 C29 C30 4.2(7)
C10 C29 C30 C31 -4.7(7)
C28 C29 C30 C31 -178.0(4)
C10 C29 C30 C41 173.4(4)
C28 C29 C30 C41 0.1(7)
C11 C12 C31 C30 2.1(7)
C11 C12 C31 C32 -173.2(5)
C29 C30 C31 C12 3.0(7)
C41 C30 C31 C12 -175.1(4)
C29 C30 C31 C32 178.3(4)
C41 C30 C31 C32 0.2(7)
C14 C13 C32 C33 -2.7(7)
C14 C13 C32 C31 174.1(4)
C12 C31 C32 C13 0.8(7)
C30 C31 C32 C13 -174.5(4)
C12 C31 C32 C33 177.5(4)
C30 C31 C32 C33 2.3(7)
C13 C32 C33 C34 -1.8(7)
C31 C32 C33 C34 -178.7(4)
C13 C32 C33 C42 174.4(4)
C31 C32 C33 C42 -2.5(7)
C14 C15 C34 C33 -2.1(7)
C14 C15 C34 C35 -180.0(4)
C32 C33 C34 C15 4.1(7)
C42 C33 C34 C15 -172.1(4)
C32 C33 C34 C35 -178.0(4)
C42 C33 C34 C35 5.7(6)
C17 C16 C35 C36 -2.1(7)
C17 C16 C35 C34 175.2(4)
C15 C34 C35 C16 -5.1(7)
C33 C34 C35 C16 177.1(4)
C15 C34 C35 C36 172.1(4)
C33 C34 C35 C36 -5.7(7)
C16 C35 C36 C19 -0.4(7)
C34 C35 C36 C19 -177.7(4)
C16 C35 C36 C37 179.0(4)
C34 C35 C36 C37 1.7(6)
C18 C19 C36 C35 1.8(6)
C20 C19 C36 C35 178.1(4)
C18 C19 C36 C37 -177.6(4)
C20 C19 C36 C37 -1.4(6)
C35 C36 C37 C38 -176.4(4)
C19 C36 C37 C38 3.0(6)
C35 C36 C37 C42 2.2(6)
C19 C36 C37 C42 -178.4(4)
C42 C37 C38 C39 -0.7(6)
C36 C37 C38 C39 177.9(4)
C42 C37 C38 C21 179.7(4)
C36 C37 C38 C21 -1.8(6)
C20 C21 C38 C37 -1.1(6)
C22 C21 C38 C37 178.3(4)
C20 C21 C38 C39 179.2(4)
C22 C21 C38 C39 -1.4(6)
C37 C38 C39 C40 2.1(6)
C21 C38 C39 C40 -178.2(4)
C37 C38 C39 C24 -177.0(4)
C21 C38 C39 C24 2.7(6)
C25 C24 C39 C40 -2.2(7)
C23 C24 C39 C40 178.5(4)
C25 C24 C39 C38 176.9(4)
C23 C24 C39 C38 -2.4(7)
C38 C39 C40 C41 -1.1(6)
C24 C39 C40 C41 178.0(4)
C38 C39 C40 C27 178.3(4)
C24 C39 C40 C27 -2.6(6)
C28 C27 C40 C39 -176.6(4)
C26 C27 C40 C39 5.7(7)
C28 C27 C40 C41 2.8(7)
C26 C27 C40 C41 -174.9(4)
C39 C40 C41 C42 -1.4(7)
C27 C40 C41 C42 179.2(4)
C39 C40 C41 C30 -179.1(4)
C27 C40 C41 C30 1.5(7)
C29 C30 C41 C40 -2.9(7)
C31 C30 C41 C40 175.2(4)
C29 C30 C41 C42 179.3(4)
C31 C30 C41 C42 -2.6(7)
C40 C41 C42 C37 2.8(7)
C30 C41 C42 C37 -179.4(4)
C40 C41 C42 C33 -175.4(4)
C30 C41 C42 C33 2.4(6)
C38 C37 C42 C41 -1.8(6)
C36 C37 C42 C41 179.6(4)
C38 C37 C42 C33 176.4(4)
C36 C37 C42 C33 -2.2(6)
C34 C33 C42 C41 176.4(4)
C32 C33 C42 C41 0.2(7)
C34 C33 C42 C37 -1.8(6)
C32 C33 C42 C37 -178.0(4)
C4 C5 C43 C44 59.7(6)
C6 C5 C43 C44 -120.2(5)
C4 C5 C43 C46 -179.2(5)
C6 C5 C43 C46 0.9(7)
C4 C5 C43 C45 -60.2(6)
C6 C5 C43 C45 119.9(5)
C9 C8 C47 C49 67.1(6)
C7 C8 C47 C49 -113.5(6)
C9 C8 C47 C48 -172.4(6)
C7 C8 C47 C48 7.0(8)
C9 C8 C47 C50 -52.1(7)
C7 C8 C47 C50 127.3(6)
C10 C11 C51 C53 -112.2(6)
C12 C11 C51 C53 70.4(7)
C10 C11 C51 C54 127.2(6)
C12 C11 C51 C54 -50.2(7)
C10 C11 C51 C52 9.3(7)
C12 C11 C51 C52 -168.1(5)
C13 C14 C55 C57 -62.3(6)
C15 C14 C55 C57 119.4(5)
C13 C14 C55 C58 176.8(5)
C15 C14 C55 C58 -1.5(7)
C13 C14 C55 C56 56.9(6)
C15 C14 C55 C56 -121.4(5)
C18 C17 C59 C61 125.9(5)
C16 C17 C59 C61 -58.2(6)
C18 C17 C59 C62 5.1(7)
C16 C17 C59 C62 -179.0(4)
C18 C17 C59 C60 -114.6(5)
C16 C17 C59 C60 61.3(6)
C67 N1 C63 C64 -1.5(8)
Re1 N1 C63 C64 175.4(4)
N1 C63 C64 C65 3.3(8)
N1 C63 C64 C2 -173.4(5)
C3 C2 C64 C63 7.8(7)
C1 C2 C64 C63 -175.3(5)
C3 C2 C64 C65 -168.6(5)
C1 C2 C64 C65 8.2(7)
C63 C64 C65 C66 -2.5(8)
C2 C64 C65 C66 174.1(5)
C64 C65 C66 C67 0.1(9)
C63 N1 C67 C66 -1.1(8)
Re1 N1 C67 C66 -178.2(4)
C63 N1 C67 C68 179.9(5)
Re1 N1 C67 C68 2.8(6)
C65 C66 C67 N1 1.8(8)
C65 C66 C67 C68 -179.4(5)
C72 N2 C68 C69 -0.2(8)
Re1 N2 C68 C69 175.9(4)
C72 N2 C68 C67 179.5(5)
Re1 N2 C68 C67 -4.4(6)
N1 C67 C68 N2 1.1(7)
C66 C67 C68 N2 -177.8(5)
N1 C67 C68 C69 -179.2(5)
C66 C67 C68 C69 1.9(8)
N2 C68 C69 C70 0.5(8)
C67 C68 C69 C70 -179.2(5)
C68 C69 C70 C71 -0.4(8)
C69 C70 C71 C72 0.0(8)
C68 N2 C72 C71 -0.2(8)
Re1 N2 C72 C71 -176.0(4)
C70 C71 C72 N2 0.3(8)
